data_4065627
loop_
_publ_author_name
'Hong, Soon Hyun'
'Hyun, Sang Il'
'Jung, Il Nam'
'Han, Won-Sik'
'Kim, Min-Hye'
'Yun, Hoseop'
'Nam, Suk-Woo'
'Kang, Sang Ook'

_publ_section_title
;
 [Bu4P]+Cl&#x2212;-Catalyzed Reactions of Trichlorosilane and
 Dichloromethylsilane with Vinyltrichlorosilane: New Synthetic Method for
 1,1,4,4-Tetrachloro-2,5-bis(trichlorosilyl)-1,4-disilacyclohexane
 Compounds
;
_journal_issue 13
_journal_name_full Organometallics
_journal_page_first 3054
_journal_paper_doi 10.1021/om100039b
_journal_volume 29
_journal_year 2010
_chemical_formula_sum 'C H1.5 Cl2.5 Si'
_chemical_formula_weight 130.24
_chemical_name_systematic
;
 ?
;
_space_group_IT_number 2
_symmetry_cell_setting triclinic
_symmetry_space_group_name_Hall '-P 1'
_symmetry_space_group_name_H-M 'P -1'
_atom_sites_solution_hydrogens geom
_atom_sites_solution_primary direct
_atom_sites_solution_secondary difmap
_audit_creation_method SHELXL-97
_cell_angle_alpha 89.363(3)
_cell_angle_beta 80.569(3)
_cell_angle_gamma 78.809(2)
_cell_formula_units_Z 4
_cell_length_a 6.1896(5)
_cell_length_b 8.3969(7)
_cell_length_c 9.0412(9)
_cell_measurement_temperature 293(2)
_cell_volume 454.63(7)
_computing_molecular_graphics 'Ortep-3 for Windows (Farrugia, 1997)'
_computing_structure_refinement 'SHELXL-97 (Sheldrick, 1997)'
_diffrn_ambient_temperature 293(2)
_diffrn_measured_fraction_theta_full 0.988
_diffrn_measured_fraction_theta_max 0.988
_diffrn_measurement_device_type 'Rigaku R-axis Rapid S diffractometer'
_diffrn_measurement_method \w-scans
_diffrn_radiation_monochromator graphite
_diffrn_radiation_source 'fine-focus sealed tube'
_diffrn_radiation_type MoK\a
_diffrn_radiation_wavelength 0.71073
_diffrn_reflns_av_R_equivalents 0.0257
_diffrn_reflns_av_sigmaI/netI 0.0331
_diffrn_reflns_limit_h_max 7
_diffrn_reflns_limit_h_min -8
_diffrn_reflns_limit_k_max 10
_diffrn_reflns_limit_k_min -10
_diffrn_reflns_limit_l_max 11
_diffrn_reflns_limit_l_min -11
_diffrn_reflns_number 4423
_diffrn_reflns_theta_full 27.46
_diffrn_reflns_theta_max 27.46
_diffrn_reflns_theta_min 3.33
_exptl_absorpt_coefficient_mu 1.775
_exptl_crystal_density_diffrn 1.903
_exptl_crystal_density_method 'not measured'
_exptl_crystal_F_000 256
_refine_diff_density_max 1.321
_refine_diff_density_min -0.683
_refine_diff_density_rms 0.112
_refine_ls_extinction_method none
_refine_ls_goodness_of_fit_ref 1.163
_refine_ls_hydrogen_treatment mixed
_refine_ls_matrix_type full
_refine_ls_number_parameters 94
_refine_ls_number_reflns 2047
_refine_ls_number_restraints 0
_refine_ls_restrained_S_all 1.163
_refine_ls_R_factor_all 0.0447
_refine_ls_R_factor_gt 0.0394
_refine_ls_shift/su_max 0.000
_refine_ls_shift/su_mean 0.000
_refine_ls_structure_factor_coef Fsqd
_refine_ls_weighting_details 'calc w=1/[\s^2^(Fo^2^)+(0.0489P)^2^+0.6099P] where P=(Fo^2^+2Fc^2^)/3'
_refine_ls_weighting_scheme calc
_refine_ls_wR_factor_gt 0.1067
_refine_ls_wR_factor_ref 0.1103
_reflns_number_gt 1772
_reflns_number_total 2047
_reflns_threshold_expression >2sigma(I)
_cod_data_source_file om100039b_si_002.cif
_cod_data_source_block 1
_cod_depositor_comments
;
The following automatic conversions were performed:

'_symmetry_cell_setting' value 'Triclinic' changed to 'triclinic'
according to /home/saulius/struct/CIF-dictionaries/cif_core.dic
dictionary named 'cif_core.dic' version 2.4.1 from 2010-06-29.

Automatic conversion script
Id: cif_fix_values 1715 2011-07-08 13:25:40Z adriana 
;
_cod_original_cell_volume 454.64(7)
_cod_original_sg_symbol_H-M P-1
_cod_original_formula_sum 'C H1.50 Cl2.50 Si'
_cod_database_code 4065627

loop_
_symmetry_equiv_pos_as_xyz
'x, y, z'
'-x, -y, -z'

loop_
_atom_site_label
_atom_site_type_symbol
_atom_site_fract_x
_atom_site_fract_y
_atom_site_fract_z
_atom_site_U_iso_or_equiv
_atom_site_adp_type
_atom_site_occupancy
_atom_site_symmetry_multiplicity
_atom_site_calc_flag
Si1 Si 1.00373(14) 0.45363(10) 0.68155(9) 0.0224(2) Uani 1 1 d
Si2 Si 0.81038(14) 0.83398(9) 0.75788(9) 0.0218(2) Uani 1 1 d
Cl1 Cl 1.32350(13) 0.46527(10) 0.70633(10) 0.0325(2) Uani 1 1 d
Cl2 Cl 0.84523(14) 0.37545(10) 0.87430(9) 0.0304(2) Uani 1 1 d
Cl3 Cl 0.63732(15) 0.79098(10) 0.95817(9) 0.0349(2) Uani 1 1 d
Cl4 Cl 1.09822(14) 0.89837(10) 0.78755(11) 0.0363(2) Uani 1 1 d
Cl5 Cl 0.62725(13) 1.02681(9) 0.66693(9) 0.0291(2) Uani 1 1 d
C1 C 0.8602(5) 0.6576(3) 0.6268(3) 0.0228(6) Uani 1 1 d
C2 C 1.0207(6) 0.3011(4) 0.5303(3) 0.0254(6) Uani 1 1 d
H1 H 0.711(6) 0.643(4) 0.616(4) 0.020(8) Uiso 1 1 d
H2 H 1.098(7) 0.199(5) 0.568(5) 0.045(12) Uiso 1 1 d
H3 H 0.869(7) 0.291(5) 0.523(4) 0.037(11) Uiso 1 1 d

loop_
_atom_site_aniso_label
_atom_site_aniso_U_11
_atom_site_aniso_U_22
_atom_site_aniso_U_33
_atom_site_aniso_U_23
_atom_site_aniso_U_13
_atom_site_aniso_U_12
Si1 0.0293(4) 0.0184(4) 0.0183(4) 0.0039(3) -0.0035(3) -0.0022(3)
Si2 0.0267(4) 0.0174(4) 0.0198(4) 0.0012(3) -0.0037(3) -0.0011(3)
Cl1 0.0276(4) 0.0318(4) 0.0370(5) 0.0067(3) -0.0068(3) -0.0026(3)
Cl2 0.0398(5) 0.0267(4) 0.0233(4) 0.0074(3) -0.0012(3) -0.0070(3)
Cl3 0.0441(5) 0.0290(4) 0.0243(4) 0.0046(3) 0.0053(3) 0.0015(3)
Cl4 0.0337(4) 0.0325(4) 0.0464(5) 0.0005(4) -0.0140(4) -0.0091(3)
Cl5 0.0342(4) 0.0199(4) 0.0307(4) 0.0050(3) -0.0062(3) 0.0015(3)
C1 0.0276(15) 0.0188(14) 0.0206(15) 0.0032(11) -0.0022(12) -0.0029(11)
C2 0.0322(17) 0.0200(14) 0.0223(15) 0.0051(12) -0.0012(12) -0.0042(12)

loop_
_atom_type_symbol
_atom_type_description
_atom_type_scat_dispersion_real
_atom_type_scat_dispersion_imag
_atom_type_scat_source
C C 0.0033 0.0016 'International Tables Vol C Tables 4.2.6.8 and 6.1.1.4'
H H 0.0000 0.0000 'International Tables Vol C Tables 4.2.6.8 and 6.1.1.4'
Si Si 0.0817 0.0704 'International Tables Vol C Tables 4.2.6.8 and 6.1.1.4'
Cl Cl 0.1484 0.1585 'International Tables Vol C Tables 4.2.6.8 and 6.1.1.4'

loop_
_geom_angle_atom_site_label_1
_geom_angle_atom_site_label_2
_geom_angle_atom_site_label_3
_geom_angle
_geom_angle_site_symmetry_1
C2 Si1 C1 109.85(14) .
C2 Si1 Cl2 108.27(10) .
C1 Si1 Cl2 112.77(10) .
C2 Si1 Cl1 107.68(11) .
C1 Si1 Cl1 109.03(11) .
Cl2 Si1 Cl1 109.10(5) .
C1 Si2 Cl3 111.71(10) .
C1 Si2 Cl4 111.87(11) .
Cl3 Si2 Cl4 109.60(5) .
C1 Si2 Cl5 108.21(10) .
Cl3 Si2 Cl5 108.08(5) .
Cl4 Si2 Cl5 107.18(5) .
C2 C1 Si2 110.5(2) 2_766
C2 C1 Si1 108.9(2) 2_766
Si2 C1 Si1 119.96(17) .
C1 C2 Si1 115.0(2) 2_766

loop_
_geom_bond_atom_site_label_1
_geom_bond_atom_site_label_2
_geom_bond_distance
_geom_bond_site_symmetry_2
Si1 C2 1.860(3) .
Si1 C1 1.872(3) .
Si1 Cl2 2.0236(11) .
Si1 Cl1 2.0489(12) .
Si2 C1 1.854(3) .
Si2 Cl3 2.0142(11) .
Si2 Cl4 2.0179(12) .
Si2 Cl5 2.0362(11) .
C1 C2 1.557(4) 2_766
C2 C1 1.557(4) 2_766
